data_4347296
loop_
_publ_author_name
'Otake, Ken-ichi'
'Otsubo, Kazuya'
'Sugimoto, Kunihisa'
'Fujiwara, Akihiko'
'Kitagawa, Hiroshi'

_publ_section_title
;
 Neutral-Type One-Dimensional Mixed-Valence Halogen-Bridged Platinum Chain
 Complexes with Large Charge-Transfer Band Gaps.
;
_journal_issue 5
_journal_name_full 'Inorganic chemistry'
_journal_page_first 2620
_journal_page_last 2626
_journal_paper_doi 10.1021/acs.inorgchem.5b02980
_journal_volume 55
_journal_year 2016
_chemical_absolute_configuration ad
_chemical_formula_moiety 'C8 H14 N4 O2 Pt'
_chemical_formula_sum 'C8 H14 N4 O2 Pt'
_chemical_formula_weight 393.31
_space_group_crystal_system orthorhombic
_space_group_IT_number 19
_space_group_name_Hall 'P 2ac 2ab'
_space_group_name_H-M_alt 'P 21 21 21'
_atom_sites_solution_hydrogens geom
_atom_sites_solution_primary direct
_atom_sites_solution_secondary difmap
_cell_angle_alpha 90.0000
_cell_angle_beta 90.0000
_cell_angle_gamma 90.0000
_cell_formula_units_Z 4
_cell_length_a 6.8710(14)
_cell_length_b 13.002(3)
_cell_length_c 13.702(3)
_cell_measurement_reflns_used 9996
_cell_measurement_temperature 100(2)
_cell_measurement_theta_max 28.33
_cell_measurement_theta_min 2.97
_cell_volume 1224.1(5)
_computing_cell_refinement 'APEX2 (Bruker, 2006)'
_computing_data_collection 'APEX2 (Bruker, 2006)'
_computing_data_reduction 'CrystalStructure 4.2 (Rigaku, 2015)'
_computing_molecular_graphics 'CrystalStructure 4.2'
_computing_publication_material 'CrystalStructure 4.2 (Rigaku, 2015)'
_computing_structure_refinement 'SHELXL Version 2014/3 (Sheldrick, 2008)'
_computing_structure_solution 'SIR2004 (Burla, et al., 2005)'
_diffrn_ambient_temperature 100(2)
_diffrn_detector_area_resol_mean 8.333
_diffrn_measured_fraction_theta_full 0.999
_diffrn_measured_fraction_theta_max 0.955
_diffrn_measurement_device_type 'Bruker SMART APEXII CCD detector'
_diffrn_measurement_method 'phi and omega scans'
_diffrn_radiation_monochromator graphite
_diffrn_radiation_source 'sealed tube'
_diffrn_radiation_type 'Mo K\a'
_diffrn_radiation_wavelength 0.71073
_diffrn_reflns_av_R_equivalents 0.0180
_diffrn_reflns_Laue_measured_fraction_full 0.999
_diffrn_reflns_Laue_measured_fraction_max 0.955
_diffrn_reflns_limit_h_max 9
_diffrn_reflns_limit_h_min -9
_diffrn_reflns_limit_k_max 17
_diffrn_reflns_limit_k_min -17
_diffrn_reflns_limit_l_max 18
_diffrn_reflns_limit_l_min -18
_diffrn_reflns_number 14145
_diffrn_reflns_point_group_measured_fraction_full 0.998
_diffrn_reflns_point_group_measured_fraction_max 0.931
_diffrn_reflns_theta_full 25.240
_diffrn_reflns_theta_max 28.583
_diffrn_reflns_theta_min 2.159
_diffrn_standards_number 0
_exptl_absorpt_coefficient_mu 11.406
_exptl_absorpt_correction_T_max 0.0072
_exptl_absorpt_correction_T_min 0.0060
_exptl_absorpt_correction_type multi-scan
_exptl_absorpt_process_details '(SADABS; Sheldrick, 1996)'
_exptl_crystal_colour colorless
_exptl_crystal_density_diffrn 2.134
_exptl_crystal_density_method 'not measured'
_exptl_crystal_description block
_exptl_crystal_F_000 736.00
_exptl_crystal_size_max 0.03
_exptl_crystal_size_mid 0.03
_exptl_crystal_size_min 0.03
_refine_diff_density_max 1.15
_refine_diff_density_min -0.37
_refine_ls_abs_structure_details
;
 Flack x determined using 1113 quotients [(I+)-(I-)]/[(I+)+(I-)]
 (Parsons, Flack and Wagner, Acta Cryst. B69 (2013) 249-259).
;
_refine_ls_abs_structure_Flack 0.011(6)
_refine_ls_extinction_method none
_refine_ls_goodness_of_fit_ref 1.083
_refine_ls_hydrogen_treatment constr
_refine_ls_number_parameters 136
_refine_ls_number_reflns 2919
_refine_ls_number_restraints 0
_refine_ls_R_factor_all 0.0165
_refine_ls_R_factor_gt 0.0151
_refine_ls_shift/su_max 0.001
_refine_ls_structure_factor_coef Fsqd
_refine_ls_weighting_details 'w = 1/[\s^2^(Fo^2^)+(0.0244P)^2^+0.5610P] where P=(Fo^2^+2Fc^2^)/3'
_refine_ls_weighting_scheme calc
_refine_ls_wR_factor_gt 0.0403
_refine_ls_wR_factor_ref 0.0408
_reflns_Friedel_coverage 0.683
_reflns_Friedel_fraction_full 0.996
_reflns_Friedel_fraction_max 0.898
_reflns_number_gt 2770
_reflns_number_total 2919
_reflns_threshold_expression F^2^>2.0\s(F^2^)
_cod_data_source_file ic5b02980_si_002.cif
_cod_data_source_block complex1
_cod_original_cell_volume 1224.1(4)
_cod_database_code 4347296
_shelxl_version_number 2014-3

loop_
_space_group_symop_id
_space_group_symop_operation_xyz
1 +X,+Y,+Z
2 1/2-X,-Y,1/2+Z
3 1/2+X,1/2-Y,-Z
4 -X,1/2+Y,1/2-Z

loop_
_atom_site_label
_atom_site_type_symbol
_atom_site_fract_x
_atom_site_fract_y
_atom_site_fract_z
_atom_site_U_iso_or_equiv
_atom_site_adp_type
_atom_site_occupancy
_atom_site_site_symmetry_order
_atom_site_calc_flag
_atom_site_refinement_flags_posn
_atom_site_refinement_flags_adp
Pt1 Pt 0.45153(2) -0.07664(2) 0.25159(2) 0.01581(6) Uani 1 1 d . .
O1 O 0.4326(7) 0.1363(3) 0.4996(2) 0.0244(8) Uani 1 1 d . .
O2 O 1.0929(6) -0.1378(3) 0.5025(3) 0.0279(10) Uani 1 1 d . .
N1 N 0.2567(7) -0.0144(3) 0.1518(3) 0.0178(9) Uani 1 1 d . .
H1A H 0.3148 0.0376 0.1182 0.021 Uiso 1 1 calc R U
H1B H 0.2194 -0.0635 0.1082 0.021 Uiso 1 1 calc R U
N2 N 0.2764(7) -0.0012(3) 0.3523(3) 0.0189(9) Uani 1 1 d . .
H2A H 0.1992 -0.0473 0.3839 0.023 Uiso 1 1 calc R U
H2B H 0.3516 0.0313 0.3974 0.023 Uiso 1 1 calc R U
N3 N 0.7227(7) -0.1648(4) 0.4120(3) 0.0263(11) Uani 1 1 d . .
N4 N 0.7014(8) -0.1767(4) 0.0899(3) 0.0267(11) Uani 1 1 d . .
C1 C 0.6223(10) -0.1322(4) 0.3519(3) 0.0211(11) Uani 1 1 d . .
C4 C 0.6110(9) -0.1411(4) 0.1498(3) 0.0209(12) Uani 1 1 d . .
C7 C 0.0821(7) 0.0257(4) 0.2052(3) 0.0188(9) Uani 1 1 d . .
H7 H -0.0038 -0.0337 0.2223 0.023 Uiso 1 1 calc R U
C8 C 0.1538(7) 0.0752(3) 0.2995(3) 0.0194(9) Uani 1 1 d . .
H8 H 0.2371 0.1356 0.2823 0.023 Uiso 1 1 calc R U
C9 C -0.0190(8) 0.1136(4) 0.3606(4) 0.0234(13) Uani 1 1 d . .
H9A H -0.1037 0.0550 0.3785 0.028 Uiso 1 1 calc R U
H9B H 0.0290 0.1458 0.4215 0.028 Uiso 1 1 calc R U
C10 C -0.1350(8) 0.1919(4) 0.3016(3) 0.0269(10) Uani 1 1 d . .
H10A H -0.2490 0.2148 0.3401 0.032 Uiso 1 1 calc R U
H10B H -0.0526 0.2529 0.2885 0.032 Uiso 1 1 calc R U
C11 C -0.2046(7) 0.1467(4) 0.2049(4) 0.0266(10) Uani 1 1 d . .
H11A H -0.2706 0.2010 0.1665 0.032 Uiso 1 1 calc R U
H11B H -0.3006 0.0916 0.2180 0.032 Uiso 1 1 calc R U
C12 C -0.0361(10) 0.1024(4) 0.1449(3) 0.0248(12) Uani 1 1 d . .
H12A H -0.0883 0.0676 0.0862 0.030 Uiso 1 1 calc R U
H12B H 0.0497 0.1591 0.1230 0.030 Uiso 1 1 calc R U

loop_
_atom_site_aniso_label
_atom_site_aniso_U_11
_atom_site_aniso_U_22
_atom_site_aniso_U_33
_atom_site_aniso_U_23
_atom_site_aniso_U_13
_atom_site_aniso_U_12
Pt1 0.01628(8) 0.01531(8) 0.01584(8) -0.00060(11) -0.00041(12) 0.00003(4)
O1 0.0300(19) 0.020(2) 0.0232(16) -0.0005(13) -0.0022(16) -0.0016(18)
O2 0.024(2) 0.030(2) 0.0297(17) 0.0014(15) -0.0033(16) -0.0032(17)
N1 0.021(2) 0.016(2) 0.0172(18) 0.0001(16) -0.0002(17) 0.0016(18)
N2 0.021(2) 0.020(2) 0.0161(18) 0.0010(16) -0.0004(16) -0.0016(19)
N3 0.022(2) 0.030(3) 0.027(2) 0.0008(18) -0.0029(18) 0.002(2)
N4 0.024(2) 0.028(3) 0.029(2) -0.0054(19) 0.0007(18) 0.003(2)
C1 0.024(3) 0.017(2) 0.022(2) 0.001(2) 0.004(2) -0.002(2)
C4 0.019(3) 0.023(3) 0.021(2) 0.001(2) -0.002(2) -0.001(2)
C7 0.020(2) 0.018(2) 0.018(2) -0.0001(17) -0.0001(17) 0.0003(18)
C8 0.022(2) 0.016(2) 0.020(2) 0.0007(17) 0.0015(18) 0.0011(19)
C9 0.022(3) 0.024(3) 0.024(2) -0.0055(19) 0.003(2) 0.005(2)
C10 0.024(2) 0.022(2) 0.034(3) -0.003(2) 0.001(2) 0.005(2)
C11 0.023(2) 0.021(2) 0.036(3) 0.002(2) -0.0038(19) 0.0017(19)
C12 0.028(3) 0.026(3) 0.021(2) 0.002(2) -0.004(2) 0.003(3)

loop_
_atom_type_symbol
_atom_type_description
_atom_type_scat_dispersion_real
_atom_type_scat_dispersion_imag
_atom_type_scat_source
C C 0.0033 0.0016
;
International Tables for Crystallography
(Vol. C, Tables 4.2.6.8 and 6.1.1.4)
;
N N 0.0061 0.0033
;
International Tables for Crystallography
(Vol. C, Tables 4.2.6.8 and 6.1.1.4)
;
O O 0.0106 0.0060
;
International Tables for Crystallography
(Vol. C, Tables 4.2.6.8 and 6.1.1.4)
;
Pt Pt -1.7033 8.3905
;
International Tables for Crystallography
(Vol. C, Tables 4.2.6.8 and 6.1.1.4)
;
H H 0.0000 0.0000
;
International Tables for Crystallography
(Vol. C, Table 6.1.1.4)
;

loop_
_geom_angle_atom_site_label_1
_geom_angle_atom_site_label_2
_geom_angle_atom_site_label_3
_geom_angle
C1 Pt1 C4 90.39(16)
C1 Pt1 N1 176.21(19)
C4 Pt1 N1 93.35(18)
C1 Pt1 N2 93.17(19)
C4 Pt1 N2 176.09(18)
N1 Pt1 N2 83.10(13)
C7 N1 Pt1 109.3(3)
C7 N1 H1A 109.8
Pt1 N1 H1A 109.8
C7 N1 H1B 109.8
Pt1 N1 H1B 109.8
H1A N1 H1B 108.3
C8 N2 Pt1 108.7(3)
C8 N2 H2A 110.0
Pt1 N2 H2A 110.0
C8 N2 H2B 110.0
Pt1 N2 H2B 110.0
H2A N2 H2B 108.3
N3 C1 Pt1 179.5(5)
N4 C4 Pt1 178.6(5)
N1 C7 C8 107.6(4)
N1 C7 C12 112.8(4)
C8 C7 C12 110.8(4)
N1 C7 H7 108.5
C8 C7 H7 108.5
C12 C7 H7 108.5
N2 C8 C7 108.2(3)
N2 C8 C9 112.9(4)
C7 C8 C9 110.4(4)
N2 C8 H8 108.4
C7 C8 H8 108.4
C9 C8 H8 108.4
C10 C9 C8 109.4(4)
C10 C9 H9A 109.8
C8 C9 H9A 109.8
C10 C9 H9B 109.8
C8 C9 H9B 109.8
H9A C9 H9B 108.2
C11 C10 C9 111.5(4)
C11 C10 H10A 109.3
C9 C10 H10A 109.3
C11 C10 H10B 109.3
C9 C10 H10B 109.3
H10A C10 H10B 108.0
C10 C11 C12 111.9(4)
C10 C11 H11A 109.2
C12 C11 H11A 109.2
C10 C11 H11B 109.2
C12 C11 H11B 109.2
H11A C11 H11B 107.9
C7 C12 C11 110.9(4)
C7 C12 H12A 109.5
C11 C12 H12A 109.5
C7 C12 H12B 109.5
C11 C12 H12B 109.5
H12A C12 H12B 108.0

loop_
_geom_bond_atom_site_label_1
_geom_bond_atom_site_label_2
_geom_bond_distance
Pt1 C1 1.946(6)
Pt1 C4 1.961(5)
Pt1 N1 2.078(4)
Pt1 N2 2.078(4)
N1 C7 1.499(6)
N1 H1A 0.9100
N1 H1B 0.9100
N2 C8 1.489(6)
N2 H2A 0.9100
N2 H2B 0.9100
N3 C1 1.156(7)
N4 C4 1.129(6)
C7 C8 1.526(6)
C7 C12 1.528(7)
C7 H7 1.0000
C8 C9 1.536(7)
C8 H8 1.0000
C9 C10 1.526(7)
C9 H9A 0.9900
C9 H9B 0.9900
C10 C11 1.526(7)
C10 H10A 0.9900
C10 H10B 0.9900
C11 C12 1.532(8)
C11 H11A 0.9900
C11 H11B 0.9900
C12 H12A 0.9900
C12 H12B 0.9900

loop_
_geom_hbond_atom_site_label_D
_geom_hbond_atom_site_label_H
_geom_hbond_atom_site_label_A
_geom_hbond_site_symmetry_A
_geom_hbond_distance_DA
_geom_hbond_distance_DH
_geom_hbond_distance_HA
_geom_hbond_angle_DHA
_geom_hbond_publ_flag
N(1) H(1A) O(2) 2_654 3.028(6) 0.910 2.148 162.4 no
N(1) H(1B) O(1) 2_554 2.924(5) 0.910 2.051 160.5 no
N(2) H(2A) O(2) 1_455 2.997(6) 0.910 2.135 157.6 no
N(2) H(2B) O(1) . 2.901(5) 0.910 2.032 159.2 no

loop_
_geom_torsion_atom_site_label_1
_geom_torsion_atom_site_label_2
_geom_torsion_atom_site_label_3
_geom_torsion_atom_site_label_4
_geom_torsion
Pt1 N1 C7 C8 38.8(4)
Pt1 N1 C7 C12 161.3(3)
Pt1 N2 C8 C7 41.4(4)
Pt1 N2 C8 C9 164.0(3)
N1 C7 C8 N2 -53.2(5)
C12 C7 C8 N2 -177.0(4)
N1 C7 C8 C9 -177.3(4)
C12 C7 C8 C9 58.9(5)
N2 C8 C9 C10 179.5(4)
C7 C8 C9 C10 -59.2(5)
C8 C9 C10 C11 57.0(5)
C9 C10 C11 C12 -54.7(6)
N1 C7 C12 C11 -176.1(4)
C8 C7 C12 C11 -55.5(6)
C10 C11 C12 C7 53.3(6)
